data_7045247
loop_
_publ_author_name
'Shmakova, Alexandra A.'
'Glebov, Eugeniy M.'
'Korolev, Valeri V.'
'Stass, Dmitri V.'
'Benassi, Enrico'
'Abramov, Pavel A.'
'Sokolov, Maxim N.'

_publ_section_title
;
 Photochromism in oxalatoniobates.
;
_journal_issue 7
_journal_name_full 'Dalton transactions (Cambridge, England : 2003)'
_journal_page_first 2247
_journal_page_last 2255
_journal_paper_doi 10.1039/c7dt04077f
_journal_volume 47
_journal_year 2018
_chemical_formula_sum 'C21 H25 N6 Nb O15'
_chemical_formula_weight 694.38
_space_group_crystal_system triclinic
_space_group_IT_number 2
_space_group_name_Hall '-P 1'
_space_group_name_H-M_alt 'P -1'
_symmetry_space_group_name_Hall '-P 1'
_symmetry_space_group_name_H-M 'P -1'
_atom_sites_solution_hydrogens mixed
_atom_sites_solution_primary direct
_atom_sites_solution_secondary difmap
_audit_creation_method SHELXL-2017/1
_audit_update_record
;
2017-10-24 deposited with the CCDC.
2018-01-09 downloaded from the CCDC.
;
_cell_angle_alpha 78.475(4)
_cell_angle_beta 81.023(4)
_cell_angle_gamma 71.048(4)
_cell_formula_units_Z 2
_cell_length_a 8.8603(5)
_cell_length_b 9.5609(4)
_cell_length_c 17.5015(8)
_cell_measurement_reflns_used 5947
_cell_measurement_temperature 130(2)
_cell_measurement_theta_max 29.2270
_cell_measurement_theta_min 3.9280
_cell_volume 1367.29(12)
_computing_cell_refinement 'CrysAlisPro 1.171.38.41 (Rigaku OD, 2015)'
_computing_data_collection 'CrysAlisPro 1.171.38.41 (Rigaku OD, 2015)'
_computing_data_reduction 'CrysAlisPro 1.171.38.41 (Rigaku OD, 2015)'
_computing_molecular_graphics 'ShelXle (H\"ubschle, 2011)'
_computing_publication_material 'CIFTAB-2014 (Sheldrick, 2014)'
_computing_structure_refinement 'SHELXL-2014 (Sheldrick, 2014)'
_computing_structure_solution 'SHELXS-2014 (Sheldrick, 2014)'
_diffrn_ambient_temperature 130(2)
_diffrn_detector 'CCD plate'
_diffrn_detector_area_resol_mean 10.6168
_diffrn_detector_type AtlasS2
_diffrn_measured_fraction_theta_full 0.997
_diffrn_measured_fraction_theta_max 0.830
_diffrn_measurement_device 'four-circle diffractometer'
_diffrn_measurement_device_type 'New Xcalibur, AtlasS2'
_diffrn_measurement_method '\w scans'
_diffrn_radiation_monochromator graphite
_diffrn_radiation_probe x-ray
_diffrn_radiation_source 'fine-focus sealed tube'
_diffrn_radiation_type MoK\a
_diffrn_radiation_wavelength 0.71073
_diffrn_reflns_av_R_equivalents 0.0219
_diffrn_reflns_av_unetI/netI 0.0451
_diffrn_reflns_Laue_measured_fraction_full 0.997
_diffrn_reflns_Laue_measured_fraction_max 0.830
_diffrn_reflns_limit_h_max 12
_diffrn_reflns_limit_h_min -11
_diffrn_reflns_limit_k_max 13
_diffrn_reflns_limit_k_min -13
_diffrn_reflns_limit_l_max 23
_diffrn_reflns_limit_l_min -24
_diffrn_reflns_number 11640
_diffrn_reflns_point_group_measured_fraction_full 0.997
_diffrn_reflns_point_group_measured_fraction_max 0.830
_diffrn_reflns_theta_full 25.500
_diffrn_reflns_theta_max 29.631
_diffrn_reflns_theta_min 3.265
_diffrn_source 'sealed X-ray tube'
_exptl_absorpt_coefficient_mu 0.525
_exptl_absorpt_correction_T_max 1.00000
_exptl_absorpt_correction_T_min 0.98902
_exptl_absorpt_correction_type multi-scan
_exptl_absorpt_process_details
;
CrysAlisPro 1.171.38.41 (Rigaku Oxford Diffraction, 2015)
Empirical absorption correction using spherical harmonics,
implemented in SCALE3 ABSPACK scaling algorithm.
;
_exptl_crystal_colour colorless
_exptl_crystal_density_diffrn 1.687
_exptl_crystal_description prism
_exptl_crystal_F_000 708
_exptl_crystal_size_max 0.150
_exptl_crystal_size_mid 0.120
_exptl_crystal_size_min 0.080
_refine_diff_density_max 0.796
_refine_diff_density_min -0.521
_refine_diff_density_rms 0.081
_refine_ls_extinction_method none
_refine_ls_goodness_of_fit_ref 1.058
_refine_ls_hydrogen_treatment mixed
_refine_ls_matrix_type full
_refine_ls_number_parameters 427
_refine_ls_number_reflns 6403
_refine_ls_number_restraints 4
_refine_ls_restrained_S_all 1.066
_refine_ls_R_factor_all 0.0445
_refine_ls_R_factor_gt 0.0352
_refine_ls_shift/su_max 0.001
_refine_ls_shift/su_mean 0.000
_refine_ls_structure_factor_coef Fsqd
_refine_ls_weighting_details 'w=1/[\s^2^(Fo^2^)+(0.0337P)^2^+0.7983P] where P=(Fo^2^+2Fc^2^)/3'
_refine_ls_weighting_scheme calc
_refine_ls_wR_factor_gt 0.0800
_refine_ls_wR_factor_ref 0.0835
_reflns_Friedel_coverage 0.000
_reflns_number_gt 5574
_reflns_number_total 6403
_reflns_threshold_expression >2\s(I)
_cod_data_source_file c7dt04077f2.cif
_cod_data_source_block 1_a
_cod_depositor_comments 'Adding full bibliography for 7045245--7045247.cif.'
_cod_database_code 7045247
_shelx_shelxl_version_number 2017/1
_shelx_space_group_comment
;
The symmetry employed for this shelxl refinement is uniquely defined
by the following loop, which should always be used as a source of
symmetry information in preference to the above space-group names.
They are only intended as comments.
;
_shelx_estimated_absorpt_t_min 0.925
_shelx_estimated_absorpt_t_max 0.959

loop_
_space_group_symop_operation_xyz
'x, y, z'
'-x, -y, -z'

loop_
_atom_site_label
_atom_site_type_symbol
_atom_site_fract_x
_atom_site_fract_y
_atom_site_fract_z
_atom_site_U_iso_or_equiv
_atom_site_adp_type
_atom_site_occupancy
_atom_site_site_symmetry_order
_atom_site_calc_flag
_atom_site_refinement_flags_posn
_atom_site_refinement_flags_adp
C1 C 0.7452(3) 1.2596(3) 0.39525(14) 0.0198(5) Uani 1 1 d . .
C2 C 0.7232(3) 1.1401(3) 0.35499(13) 0.0172(5) Uani 1 1 d . .
C3 C 1.0517(3) 1.0319(3) 0.16280(14) 0.0194(5) Uani 1 1 d . .
C4 C 0.9638(3) 1.2033(3) 0.14579(14) 0.0215(5) Uani 1 1 d . .
C5 C 1.3552(3) 1.2426(3) 0.23454(14) 0.0191(5) Uani 1 1 d . .
C6 C 1.2587(3) 1.3555(3) 0.28878(14) 0.0181(5) Uani 1 1 d . .
C7 C 0.2676(3) 1.3938(3) 0.52485(13) 0.0194(5) Uani 1 1 d . .
H7A H 0.317429 1.468697 0.523421 0.023 Uiso 1 1 calc R U
C8 C 0.1223(3) 1.4056(3) 0.56535(13) 0.0178(5) Uani 1 1 d . .
H8A H 0.070418 1.488865 0.591827 0.021 Uiso 1 1 calc R U
C9 C 0.0469(3) 1.2944(3) 0.56849(13) 0.0168(5) Uani 1 1 d . .
C10 C 0.1287(3) 1.1748(3) 0.52667(13) 0.0169(5) Uani 1 1 d . .
H10A H 0.082040 1.098335 0.526551 0.020 Uiso 1 1 calc R U
C11 C 0.2743(3) 1.1696(3) 0.48662(13) 0.0197(5) Uani 1 1 d . .
H11A H 0.328458 1.089210 0.458420 0.024 Uiso 1 1 calc R U
C12 C 0.5167(3) 0.8088(3) 0.31630(16) 0.0262(6) Uani 1 1 d . .
H12A H 0.425851 0.867232 0.344784 0.031 Uiso 1 1 calc R U
C13 C 0.5112(3) 0.6816(3) 0.29526(16) 0.0253(6) Uani 1 1 d . .
H13A H 0.417439 0.650962 0.309552 0.030 Uiso 1 1 calc R U
C14 C 0.6449(3) 0.5947(3) 0.25210(14) 0.0186(5) Uani 1 1 d . .
C15 C 0.7827(3) 0.6423(3) 0.23551(14) 0.0201(5) Uani 1 1 d . .
H15A H 0.876669 0.585035 0.208419 0.024 Uiso 1 1 calc R U
C16 C 0.7806(3) 0.7706(3) 0.25846(14) 0.0219(5) Uani 1 1 d . .
H16A H 0.873514 0.802932 0.246916 0.026 Uiso 1 1 calc R U
C17 C 1.2632(4) 0.2799(3) -0.01347(17) 0.0341(7) Uani 1 1 d . .
H17A H 1.185780 0.349305 0.015699 0.041 Uiso 1 1 calc R U
C18 C 1.2214(3) 0.1690(3) -0.03328(14) 0.0255(6) Uani 1 1 d . .
H18A H 1.116276 0.161230 -0.018416 0.031 Uiso 1 1 calc R U
C19 C 1.3366(3) 0.0638(3) -0.07667(14) 0.0248(6) Uani 1 1 d . .
C20 C 1.4899(3) 0.0860(3) -0.09987(14) 0.0238(5) Uani 1 1 d . .
H20A H 1.569129 0.022137 -0.131235 0.029 Uiso 1 1 calc R U
C21 C 1.5205(4) 0.2008(3) -0.07616(16) 0.0305(6) Uani 1 1 d . .
H21A H 1.623541 0.213984 -0.090400 0.037 Uiso 1 1 calc R U
N1 N 0.3434(3) 1.2763(2) 0.48620(12) 0.0198(4) Uani 1 1 d . .
H11 H 0.434(4) 1.271(3) 0.4610(16) 0.024 Uiso 1 1 d . U
N2 N -0.0953(3) 1.3017(2) 0.60926(13) 0.0231(5) Uani 1 1 d . .
H1 H -0.143(4) 1.372(3) 0.6340(16) 0.028 Uiso 1 1 d . U
H2 H -0.129(4) 1.234(3) 0.6107(17) 0.028 Uiso 1 1 d . U
N3 N 0.6482(3) 0.8530(2) 0.29748(12) 0.0241(5) Uani 1 1 d . .
H12 H 0.643(4) 0.938(3) 0.3094(16) 0.029 Uiso 1 1 d . U
N4 N 0.6388(3) 0.4730(2) 0.22785(15) 0.0259(5) Uani 1 1 d . .
H3 H 0.721(4) 0.422(3) 0.2025(17) 0.031 Uiso 1 1 d . U
H4 H 0.559(4) 0.450(3) 0.2332(17) 0.031 Uiso 1 1 d . U
N5 N 1.4107(3) 0.2958(3) -0.03348(14) 0.0366(6) Uani 1 1 d . .
H13 H 1.444(4) 0.377(4) -0.0178(18) 0.044 Uiso 1 1 d . U
N6 N 1.3036(3) -0.0497(3) -0.09492(14) 0.0307(5) Uani 1 1 d . .
H5 H 1.386(4) -0.121(3) -0.1208(17) 0.037 Uiso 1 1 d . U
H6 H 1.193(4) -0.057(3) -0.0798(17) 0.037 Uiso 1 1 d . U
O1 O 1.1522(2) 0.99902(18) 0.38015(9) 0.0184(3) Uani 1 1 d . .
O2 O 0.8865(2) 1.27458(18) 0.37871(10) 0.0218(4) Uani 1 1 d . .
O3 O 0.6365(2) 1.3292(2) 0.43832(11) 0.0304(4) Uani 1 1 d . .
O4 O 0.5958(2) 1.11134(18) 0.36433(10) 0.0210(4) Uani 1 1 d . .
O5 O 0.8517(2) 1.07575(18) 0.31402(9) 0.0181(3) Uani 1 1 d . .
O6 O 1.1108(2) 0.98627(17) 0.22905(9) 0.0183(3) Uani 1 1 d . .
O7 O 1.0591(2) 0.9523(2) 0.11457(10) 0.0284(4) Uani 1 1 d . .
O8 O 0.8929(3) 1.2563(2) 0.08707(11) 0.0335(5) Uani 1 1 d . .
O9 O 0.9720(2) 1.27542(18) 0.19829(9) 0.0217(4) Uani 1 1 d . .
O10 O 1.2938(2) 1.13507(18) 0.23982(10) 0.0201(4) Uani 1 1 d . .
O11 O 1.4740(2) 1.2585(2) 0.19288(10) 0.0281(4) Uani 1 1 d . .
O12 O 1.2992(2) 1.46442(19) 0.29395(11) 0.0256(4) Uani 1 1 d . .
O13 O 1.1348(2) 1.32316(18) 0.32665(10) 0.0205(4) Uani 1 1 d . .
O1W O 1.1465(3) 0.6506(3) 0.15871(15) 0.0472(6) Uani 1 1 d D .
H7 H 1.194(4) 0.622(4) 0.2086(14) 0.057 Uiso 1 1 d D U
H8 H 1.123(4) 0.758(2) 0.149(2) 0.057 Uiso 1 1 d D U
O2W O 1.3239(3) 0.5733(2) 0.02117(14) 0.0457(6) Uani 1 1 d D .
H9 H 1.238(3) 0.609(4) 0.0678(15) 0.055 Uiso 1 1 d D U
H10 H 1.253(4) 0.625(4) -0.0190(16) 0.055 Uiso 1 1 d D U
Nb1 Nb 1.06769(3) 1.14168(2) 0.30739(2) 0.01454(7) Uani 1 1 d . .

loop_
_atom_site_aniso_label
_atom_site_aniso_U_11
_atom_site_aniso_U_22
_atom_site_aniso_U_33
_atom_site_aniso_U_23
_atom_site_aniso_U_13
_atom_site_aniso_U_12
C1 0.0177(13) 0.0184(11) 0.0260(12) -0.0084(10) 0.0013(10) -0.0081(10)
C2 0.0183(12) 0.0142(11) 0.0203(11) -0.0038(9) -0.0008(10) -0.0062(9)
C3 0.0124(12) 0.0262(13) 0.0232(12) -0.0110(11) 0.0056(10) -0.0097(10)
C4 0.0146(13) 0.0271(13) 0.0206(11) -0.0042(11) 0.0049(10) -0.0064(10)
C5 0.0189(13) 0.0177(11) 0.0221(11) -0.0057(10) 0.0012(10) -0.0075(10)
C6 0.0173(12) 0.0153(11) 0.0233(11) -0.0046(10) 0.0000(10) -0.0071(9)
C7 0.0240(14) 0.0188(11) 0.0200(11) -0.0023(10) -0.0040(10) -0.0122(10)
C8 0.0237(13) 0.0139(11) 0.0175(11) -0.0038(9) -0.0035(10) -0.0063(10)
C9 0.0164(12) 0.0163(11) 0.0175(10) -0.0011(9) -0.0033(9) -0.0051(9)
C10 0.0191(13) 0.0148(11) 0.0191(11) -0.0039(9) -0.0008(10) -0.0080(9)
C11 0.0210(13) 0.0200(12) 0.0192(11) -0.0089(10) 0.0004(10) -0.0054(10)
C12 0.0188(14) 0.0241(13) 0.0342(14) -0.0110(12) -0.0010(11) -0.0016(11)
C13 0.0143(13) 0.0242(13) 0.0377(14) -0.0102(12) 0.0021(11) -0.0051(10)
C14 0.0170(12) 0.0145(11) 0.0237(11) -0.0026(10) -0.0035(10) -0.0036(9)
C15 0.0167(13) 0.0192(12) 0.0235(12) -0.0021(10) -0.0011(10) -0.0053(10)
C16 0.0228(14) 0.0217(12) 0.0231(12) 0.0014(10) -0.0041(11) -0.0114(11)
C17 0.0336(17) 0.0307(15) 0.0363(15) -0.0073(13) 0.0022(13) -0.0088(13)
C18 0.0210(14) 0.0327(14) 0.0228(12) -0.0065(11) 0.0024(11) -0.0091(11)
C19 0.0282(15) 0.0255(13) 0.0205(12) 0.0002(11) -0.0060(11) -0.0087(11)
C20 0.0198(13) 0.0260(13) 0.0226(12) -0.0020(11) -0.0006(10) -0.0050(11)
C21 0.0310(16) 0.0291(14) 0.0291(13) -0.0038(12) 0.0022(12) -0.0088(12)
N1 0.0163(11) 0.0232(11) 0.0209(10) -0.0042(9) 0.0028(9) -0.0093(9)
N2 0.0221(12) 0.0170(10) 0.0314(12) -0.0089(10) 0.0086(10) -0.0095(9)
N3 0.0314(13) 0.0157(10) 0.0271(11) -0.0060(9) -0.0069(10) -0.0063(9)
N4 0.0177(12) 0.0202(11) 0.0427(13) -0.0133(10) 0.0028(11) -0.0074(9)
N5 0.0446(17) 0.0294(13) 0.0395(14) -0.0085(11) 0.0008(12) -0.0165(12)
N6 0.0252(13) 0.0352(13) 0.0345(13) -0.0127(11) -0.0003(11) -0.0101(11)
O1 0.0176(9) 0.0187(8) 0.0219(8) -0.0060(7) -0.0001(7) -0.0086(7)
O2 0.0150(9) 0.0224(9) 0.0331(9) -0.0159(8) 0.0060(7) -0.0098(7)
O3 0.0210(10) 0.0332(10) 0.0458(11) -0.0258(9) 0.0107(9) -0.0150(8)
O4 0.0166(9) 0.0204(8) 0.0303(9) -0.0109(7) 0.0012(7) -0.0091(7)
O5 0.0159(9) 0.0192(8) 0.0238(8) -0.0095(7) 0.0026(7) -0.0099(7)
O6 0.0185(9) 0.0160(8) 0.0224(8) -0.0091(7) 0.0000(7) -0.0054(7)
O7 0.0302(11) 0.0330(10) 0.0276(9) -0.0166(8) 0.0001(8) -0.0115(9)
O8 0.0325(12) 0.0394(11) 0.0259(9) -0.0017(9) -0.0077(9) -0.0074(9)
O9 0.0227(10) 0.0170(8) 0.0228(8) -0.0047(7) 0.0013(7) -0.0034(7)
O10 0.0181(9) 0.0180(8) 0.0275(9) -0.0104(7) 0.0051(7) -0.0094(7)
O11 0.0257(11) 0.0297(10) 0.0340(10) -0.0141(8) 0.0121(8) -0.0167(8)
O12 0.0254(10) 0.0198(9) 0.0366(10) -0.0125(8) 0.0071(8) -0.0138(8)
O13 0.0202(9) 0.0181(8) 0.0273(9) -0.0111(7) 0.0064(7) -0.0107(7)
O1W 0.0454(15) 0.0382(12) 0.0570(14) -0.0049(12) -0.0028(12) -0.0138(11)
O2W 0.0430(15) 0.0388(13) 0.0535(14) -0.0135(11) -0.0110(12) -0.0036(11)
Nb1 0.01435(11) 0.01251(10) 0.01878(11) -0.00624(8) 0.00107(8) -0.00583(8)

loop_
_atom_type_symbol
_atom_type_description
_atom_type_scat_dispersion_real
_atom_type_scat_dispersion_imag
_atom_type_scat_source
C C 0.0033 0.0016 'International Tables Vol C Tables 4.2.6.8 and 6.1.1.4'
H H 0.0000 0.0000 'International Tables Vol C Tables 4.2.6.8 and 6.1.1.4'
N N 0.0061 0.0033 'International Tables Vol C Tables 4.2.6.8 and 6.1.1.4'
O O 0.0106 0.0060 'International Tables Vol C Tables 4.2.6.8 and 6.1.1.4'
Nb Nb -2.0727 0.6215 'International Tables Vol C Tables 4.2.6.8 and 6.1.1.4'

loop_
_geom_angle_atom_site_label_1
_geom_angle_atom_site_label_2
_geom_angle_atom_site_label_3
_geom_angle
O3 C1 O2 126.1(2)
O3 C1 C2 121.2(2)
O2 C1 C2 112.6(2)
O4 C2 O5 126.3(2)
O4 C2 C1 121.3(2)
O5 C2 C1 112.4(2)
O7 C3 O6 125.3(2)
O7 C3 C4 119.9(2)
O6 C3 C4 114.80(19)
O8 C4 O9 126.1(2)
O8 C4 C3 119.9(2)
O9 C4 C3 114.0(2)
O11 C5 O10 126.9(2)
O11 C5 C6 121.5(2)
O10 C5 C6 111.6(2)
O12 C6 O13 125.1(2)
O12 C6 C5 121.9(2)
O13 C6 C5 112.91(19)
C8 C7 N1 120.8(2)
C8 C7 H7A 119.6
N1 C7 H7A 119.6
C7 C8 C9 120.3(2)
C7 C8 H8A 119.9
C9 C8 H8A 119.9
N2 C9 C10 121.2(2)
N2 C9 C8 121.6(2)
C10 C9 C8 117.2(2)
C11 C10 C9 119.8(2)
C11 C10 H10A 120.1
C9 C10 H10A 120.1
N1 C11 C10 121.2(2)
N1 C11 H11A 119.4
C10 C11 H11A 119.4
N3 C12 C13 120.9(2)
N3 C12 H12A 119.5
C13 C12 H12A 119.5
C12 C13 C14 120.0(2)
C12 C13 H13A 120.0
C14 C13 H13A 120.0
N4 C14 C15 121.9(2)
N4 C14 C13 120.8(2)
C15 C14 C13 117.4(2)
C16 C15 C14 119.7(2)
C16 C15 H15A 120.2
C14 C15 H15A 120.2
N3 C16 C15 121.0(2)
N3 C16 H16A 119.5
C15 C16 H16A 119.5
N5 C17 C18 122.5(3)
N5 C17 H17A 118.7
C18 C17 H17A 118.7
C17 C18 C19 119.3(3)
C17 C18 H18A 120.4
C19 C18 H18A 120.4
N6 C19 C18 121.6(3)
N6 C19 C20 121.1(2)
C18 C19 C20 117.3(2)
C21 C20 C19 118.7(2)
C21 C20 H20A 120.6
C19 C20 H20A 120.6
N5 C21 C20 122.5(3)
N5 C21 H21A 118.7
C20 C21 H21A 118.7
C11 N1 C7 120.7(2)
C11 N1 H11 119.9(18)
C7 N1 H11 119.4(18)
C9 N2 H1 121(2)
C9 N2 H2 117(2)
H1 N2 H2 122(3)
C12 N3 C16 121.0(2)
C12 N3 H12 117(2)
C16 N3 H12 122(2)
C14 N4 H3 119(2)
C14 N4 H4 123(2)
H3 N4 H4 118(3)
C21 N5 C17 119.5(3)
C21 N5 H13 117.3(19)
C17 N5 H13 123.1(19)
C19 N6 H5 119.0(19)
C19 N6 H6 117.7(17)
H5 N6 H6 123(3)
C1 O2 Nb1 122.79(14)
C2 O5 Nb1 120.24(14)
C3 O6 Nb1 118.84(14)
C4 O9 Nb1 116.81(15)
C5 O10 Nb1 120.75(14)
C6 O13 Nb1 121.91(14)
H7 O1W H8 103(3)
H9 O2W H10 95(3)
O1 Nb1 O2 98.15(7)
O1 Nb1 O13 103.12(7)
O2 Nb1 O13 69.41(6)
O1 Nb1 O6 90.82(7)
O2 Nb1 O6 143.16(7)
O13 Nb1 O6 142.78(7)
O1 Nb1 O10 93.97(7)
O2 Nb1 O10 141.47(6)
O13 Nb1 O10 72.26(6)
O6 Nb1 O10 72.49(6)
O1 Nb1 O5 94.41(7)
O2 Nb1 O5 71.93(6)
O13 Nb1 O5 139.28(6)
O6 Nb1 O5 71.81(6)
O10 Nb1 O5 143.38(6)
O1 Nb1 O9 165.31(6)
O2 Nb1 O9 93.31(7)
O13 Nb1 O9 89.48(6)
O6 Nb1 O9 74.51(6)
O10 Nb1 O9 82.58(7)
O5 Nb1 O9 80.40(6)

loop_
_geom_bond_atom_site_label_1
_geom_bond_atom_site_label_2
_geom_bond_distance
C1 O3 1.223(3)
C1 O2 1.289(3)
C1 C2 1.532(3)
C2 O4 1.226(3)
C2 O5 1.287(3)
C3 O7 1.226(3)
C3 O6 1.284(3)
C3 C4 1.558(3)
C4 O8 1.223(3)
C4 O9 1.277(3)
C5 O11 1.217(3)
C5 O10 1.293(3)
C5 C6 1.535(3)
C6 O12 1.230(3)
C6 O13 1.285(3)
C7 C8 1.352(3)
C7 N1 1.357(3)
C7 H7A 0.9500
C8 C9 1.416(3)
C8 H8A 0.9500
C9 N2 1.336(3)
C9 C10 1.414(3)
C10 C11 1.360(3)
C10 H10A 0.9500
C11 N1 1.348(3)
C11 H11A 0.9500
C12 N3 1.338(3)
C12 C13 1.356(3)
C12 H12A 0.9500
C13 C14 1.413(3)
C13 H13A 0.9500
C14 N4 1.335(3)
C14 C15 1.407(3)
C15 C16 1.359(3)
C15 H15A 0.9500
C16 N3 1.352(3)
C16 H16A 0.9500
C17 N5 1.348(4)
C17 C18 1.350(4)
C17 H17A 0.9500
C18 C19 1.423(4)
C18 H18A 0.9500
C19 N6 1.320(3)
C19 C20 1.427(4)
C20 C21 1.364(4)
C20 H20A 0.9500
C21 N5 1.342(4)
C21 H21A 0.9500
N1 H11 0.85(3)
N2 H1 0.83(3)
N2 H2 0.79(3)
N3 H12 0.86(3)
N4 H3 0.85(3)
N4 H4 0.80(3)
N5 H13 1.01(3)
N6 H5 0.95(3)
N6 H6 1.00(3)
O1 Nb1 1.7269(17)
O2 Nb1 2.1053(16)
O5 Nb1 2.1814(16)
O6 Nb1 2.1251(14)
O9 Nb1 2.1968(17)
O10 Nb1 2.1503(17)
O13 Nb1 2.1083(15)
O1W H7 0.979(18)
O1W H8 0.963(18)
O2W H9 1.055(18)
O2W H10 0.964(18)
